data_2107482
loop_
_publ_author_name
'Bichler, Bernhard'
'Holzhacker, Christian'
'Glatz, Mathias'
'St\"oger, Berthold'
'Kirchner, Karl'

_publ_section_title
;
 Twinning of three Fe-PNP pincer complexes interpreted according to
 order--disorder (OD) theory
;
_journal_coeditor_code UM5003
_journal_issue 5
_journal_name_full 'Acta Crystallographica Section B'
_journal_page_first 524
_journal_page_last 534
_journal_paper_doi 10.1107/S2052520615015097
_journal_volume 71
_journal_year 2015
_chemical_formula_sum 'C46 H55 Cl2 Fe N3 O5 P2'
_chemical_formula_weight 918.7
_chemical_name_systematic ' ?'
_space_group_IT_number 1
_symmetry_cell_setting triclinic
_symmetry_space_group_name_Hall 'P 1'
_symmetry_space_group_name_H-M 'P 1'
_cell_angle_alpha 96.277(3)
_cell_angle_beta 92.393(3)
_cell_angle_gamma 90.009(2)
_cell_formula_units_Z 2
_cell_length_a 9.3389(7)
_cell_length_b 10.3155(8)
_cell_length_c 24.3224(18)
_cell_measurement_reflns_used 9106
_cell_measurement_temperature 100
_cell_measurement_theta_max 25.8
_cell_measurement_theta_min 2.3
_cell_volume 2327.0(3)
_computing_cell_refinement 'SAINT (Bruker, 2014)'
_computing_data_collection 'APEX 2 (Bruker, 2014)'
_computing_data_reduction 'SAINT (Bruker, 2014)'
_computing_structure_refinement 'JANA20006 (Pet\<r\'i\<cek, M. Du\<sek & L. Palatinus, 2014)'
_computing_structure_solution 'SUPERFLIP (Palatinus & Chapuis, 2007)'
_diffrn_ambient_temperature 100
_diffrn_measured_fraction_theta_full 0.98
_diffrn_measured_fraction_theta_max 0.71
_diffrn_measurement_device 'four-circle diffractometer'
_diffrn_measurement_device_type 'Bruker KAPPA APEX II CCD'
_diffrn_measurement_method '\w- and \f-scans'
_diffrn_radiation_monochromator graphite
_diffrn_radiation_source 'X-ray tube'
_diffrn_radiation_type 'Mo K\a'
_diffrn_radiation_wavelength 0.71069
_diffrn_reflns_av_R_equivalents 0.0655
_diffrn_reflns_limit_h_max 12
_diffrn_reflns_limit_h_min -12
_diffrn_reflns_limit_k_max 12
_diffrn_reflns_limit_k_min -12
_diffrn_reflns_limit_l_max 32
_diffrn_reflns_limit_l_min -32
_diffrn_reflns_number 40097
_diffrn_reflns_theta_full 12.95
_diffrn_reflns_theta_max 27.95
_diffrn_reflns_theta_min 0.84
_exptl_absorpt_coefficient_mu 0.554
_exptl_absorpt_correction_T_max 0.85
_exptl_absorpt_correction_T_min 0.23
_exptl_absorpt_correction_type multi-scan
_exptl_absorpt_process_details TWINABS
_exptl_crystal_colour 'translucent yellow'
_exptl_crystal_density_diffrn 1.3107
_exptl_crystal_description plate
_exptl_crystal_F_000 964
_exptl_crystal_size_max 0.67
_exptl_crystal_size_mid 0.41
_exptl_crystal_size_min 0.06
_refine_diff_density_max 0.84
_refine_diff_density_min -0.70
_refine_ls_abs_structure_details '  5587 of Friedel pairs used in the refinement'
_refine_ls_abs_structure_Flack 0.05(2)
_refine_ls_extinction_method none
_refine_ls_goodness_of_fit_ref 1.76
_refine_ls_hydrogen_treatment constr
_refine_ls_number_constraints 527
_refine_ls_number_parameters 439
_refine_ls_number_reflns 39775
_refine_ls_number_restraints 0
_refine_ls_R_factor_all 0.0602
_refine_ls_R_factor_gt 0.0513
_refine_ls_shift/su_max 0.0484
_refine_ls_shift/su_mean 0.0028
_refine_ls_structure_factor_coef F
_refine_ls_weighting_details w=1/(\s^2^(F)+0.0001F^2^)
_refine_ls_weighting_scheme sigma
_refine_ls_wR_factor_gt 0.0690
_refine_ls_wR_factor_ref 0.0703
_reflns_number_gt 35102
_reflns_number_total 39775
_reflns_threshold_expression I>3\s(I)
_cod_data_source_file um5003sup1.cif
_cod_data_source_block Fe_PNP-TADDOL-iPr_Cl2
_cod_original_formula_sum 'C46 H55 Cl2 Fe1 N3 O5 P2'
_cod_database_code 2107482

loop_
_space_group_symop_id
_space_group_symop_operation_xyz
1 x,y,z

loop_
_atom_site_type_symbol
_atom_site_label
_atom_site_fract_x
_atom_site_fract_y
_atom_site_fract_z
_atom_site_U_iso_or_equiv
_atom_site_adp_type
_atom_site_calc_flag
_atom_site_occupancy
Fe Fe1 -0.524051 0.837572 0.414641 0.01355(9) Uani d 1
Cl Cl1 -0.6549(2) 0.8137(2) 0.33478(8) 0.02670(17) Uani d 1
Cl Cl2 -0.5217(2) 0.6875(2) 0.47380(9) 0.02682(19) Uani d 1
P P1 -0.4882(2) 1.0515(2) 0.46065(8) 0.01661(16) Uani d 1
P P2 -0.27212(19) 0.5643(2) 0.28631(8) 0.01528(17) Uani d 1
O O1 -0.2950(5) 0.6448(5) 0.23528(18) 0.0184(4) Uiso d 1
O O2 -0.4265(4) 0.4918(4) 0.28390(16) 0.0155(3) Uiso d 1
O O3 -0.3101(4) 0.4141(4) 0.10871(15) 0.0178(4) Uiso d 1
O O4 -0.5092(4) 0.3382(4) 0.14502(17) 0.0155(4) Uiso d 1
N N1 -0.3075(5) 0.8642(5) 0.3990(2) 0.0131(4) Uiso d 1
N N2 -0.3056(5) 1.0442(5) 0.45992(19) 0.0175(4) Uiso d 1
N N3 -0.3235(5) 0.6813(5) 0.33445(19) 0.0165(4) Uiso d 1
C C1 -0.2308(7) 0.9550(7) 0.4264(3) 0.0150(5) Uiso d 1
C C2 -0.0786(6) 0.9675(6) 0.4235(2) 0.0159(5) Uiso d 1
C C3 -0.0111(6) 0.8653(6) 0.3938(2) 0.0144(5) Uiso d 1
C C4 -0.0901(7) 0.7698(7) 0.3611(3) 0.0159(4) Uiso d 1
C C5 -0.2379(6) 0.7718(6) 0.3680(2) 0.0142(5) Uiso d 1
C C6 -0.5481(7) 1.1848(6) 0.4202(3) 0.0212(5) Uiso d 1
C C7 -0.4910(6) 1.3147(6) 0.4467(2) 0.0268(7) Uiso d 1
C C8 -0.7032(7) 1.1785(7) 0.4030(3) 0.0307(6) Uiso d 1
C C9 -0.5227(6) 1.0911(6) 0.5333(2) 0.0195(5) Uiso d 1
C C10 -0.4313(7) 1.0130(7) 0.5699(3) 0.0296(7) Uiso d 1
C C11 -0.6775(6) 1.0861(5) 0.5444(2) 0.0263(6) Uiso d 1
C C12 -0.2500(6) 0.6041(6) 0.1782(2) 0.0161(5) Uiso d 1
C C13 -0.3065(6) 0.4551(6) 0.1666(2) 0.0155(5) Uiso d 1
C C14 -0.4532(6) 0.4206(6) 0.1881(2) 0.0153(5) Uiso d 1
C C15 -0.4621(7) 0.3737(6) 0.2434(2) 0.0161(5) Uiso d 1
C C16 -0.0925(7) 0.6176(7) 0.1753(3) 0.0214(5) Uiso d 1
C C17 -0.0170(6) 0.5336(7) 0.1409(2) 0.0295(7) Uiso d 1
C C18 0.1327(8) 0.5481(8) 0.1352(3) 0.0419(8) Uiso d 1
C C19 0.2011(7) 0.6452(6) 0.1617(2) 0.0338(8) Uiso d 1
C C20 0.1313(6) 0.7303(7) 0.1984(2) 0.0287(7) Uiso d 1
C C21 -0.0271(6) 0.7264(6) 0.2064(2) 0.0221(6) Uiso d 1
C C22 -0.3293(6) 0.6990(6) 0.1410(2) 0.0189(5) Uiso d 1
C C23 -0.2895(6) 0.6973(6) 0.0892(2) 0.0261(6) Uiso d 1
C C24 -0.3551(6) 0.7810(6) 0.0555(2) 0.0305(8) Uiso d 1
C C25 -0.4691(6) 0.8678(6) 0.0753(3) 0.0282(8) Uiso d 1
C C26 -0.5043(7) 0.8644(7) 0.1265(3) 0.0277(7) Uiso d 1
C C27 -0.4376(6) 0.7790(7) 0.1620(2) 0.0225(6) Uiso d 1
C C28 -0.3635(6) 0.2692(7) 0.2559(3) 0.0176(5) Uiso d 1
C C29 -0.3334(6) 0.1624(7) 0.2140(3) 0.0206(6) Uiso d 1
C C30 -0.2392(7) 0.0611(8) 0.2313(3) 0.0294(6) Uiso d 1
C C31 -0.1911(7) 0.0524(8) 0.2817(3) 0.0262(5) Uiso d 1
C C32 -0.2198(6) 0.1435(6) 0.3199(3) 0.0239(6) Uiso d 1
C C33 -0.3063(6) 0.2469(6) 0.3110(3) 0.0206(5) Uiso d 1
C C34 -0.6200(6) 0.3400(6) 0.2521(2) 0.0170(5) Uiso d 1
C C35 -0.6753(7) 0.2178(7) 0.2431(3) 0.0259(6) Uiso d 1
C C36 -0.8255(6) 0.2077(6) 0.2520(2) 0.0256(7) Uiso d 1
C C37 -0.9115(7) 0.3081(6) 0.2669(2) 0.0269(6) Uiso d 1
C C38 -0.8561(8) 0.4257(8) 0.2749(3) 0.0319(6) Uiso d 1
C C39 -0.7117(6) 0.4527(7) 0.2678(2) 0.0270(6) Uiso d 1
C C40 -0.4518(6) 0.3617(6) 0.0962(2) 0.0162(6) Uiso d 1
C C41 -0.4288(6) 0.2249(6) 0.0588(2) 0.0236(6) Uiso d 1
C C42 -0.5387(6) 0.4478(6) 0.0639(2) 0.0223(5) Uiso d 1
Fe Fe1' -0.04238(5) 0.38071(17) 0.59670(2) 0.01355(9) Uani d 1
Cl Cl1' 0.0867(2) 0.3987(2) 0.67625(8) 0.02670(17) Uani d 1
Cl Cl2' -0.0449(2) 0.1982(2) 0.53882(9) 0.0268(2) Uani d 1
P P1' -0.0817(2) 0.5724(2) 0.55103(8) 0.01661(17) Uani d 1
P P2' -0.30246(19) 0.1664(2) 0.72494(8) 0.01528(17) Uani d 1
O O1' -0.2755(5) 0.2821(5) 0.77803(18) 0.0184(4) Uiso d 1
O O2' -0.1465(4) 0.0895(4) 0.72509(16) 0.0155(3) Uiso d 1
N N1' -0.2633(5) 0.4101(5) 0.61429(19) 0.0131(4) Uiso d 1
N N2' -0.2637(5) 0.5830(5) 0.55459(19) 0.0175(4) Uiso d 1
N N3' -0.2468(5) 0.2550(5) 0.67436(19) 0.0165(4) Uiso d 1
O O3' -0.2691(4) 0.0980(4) 0.89876(15) 0.0178(4) Uiso d 1
O O4' -0.0653(4) 0.0028(4) 0.86491(16) 0.0155(4) Uiso d 1
C C1' -0.3387(7) 0.4973(7) 0.5836(3) 0.0150(5) Uiso d 1
C C2' -0.4854(6) 0.4962(6) 0.5825(2) 0.0159(5) Uiso d 1
C C3' -0.5569(6) 0.4302(6) 0.6207(2) 0.0144(5) Uiso d 1
C C4' -0.4815(7) 0.3449(7) 0.6502(3) 0.0159(4) Uiso d 1
C C5' -0.3331(6) 0.3378(6) 0.6494(2) 0.0142(5) Uiso d 1
C C6' -0.0227(7) 0.7261(6) 0.5915(3) 0.0212(5) Uiso d 1
C C7' -0.0502(5) 0.8558(6) 0.5639(3) 0.0268(7) Uiso d 1
C C8' 0.1443(7) 0.7223(7) 0.6074(3) 0.0307(6) Uiso d 1
C C9' -0.0507(6) 0.5952(6) 0.4780(2) 0.0195(5) Uiso d 1
C C10' -0.1202(7) 0.4782(7) 0.4411(3) 0.0296(7) Uiso d 1
C C11' 0.1102(6) 0.6022(6) 0.4694(2) 0.0263(6) Uiso d 1
C C12' -0.3133(7) 0.2569(6) 0.8310(2) 0.0161(5) Uiso d 1
C C13' -0.2749(6) 0.1207(6) 0.8420(2) 0.0155(5) Uiso d 1
C C14' -0.1191(6) 0.0927(6) 0.8252(2) 0.0153(5) Uiso d 1
C C15' -0.1115(7) 0.0090(6) 0.7647(2) 0.0161(5) Uiso d 1
C C16' -0.4824(7) 0.2745(7) 0.8344(3) 0.0214(5) Uiso d 1
C C17' -0.5639(6) 0.1950(6) 0.8650(2) 0.0295(7) Uiso d 1
C C18' -0.7079(7) 0.2195(8) 0.8683(3) 0.0419(8) Uiso d 1
C C19' -0.7719(7) 0.3221(6) 0.8377(2) 0.0338(8) Uiso d 1
C C20' -0.6894(6) 0.3967(7) 0.8068(2) 0.0287(7) Uiso d 1
C C21' -0.5545(6) 0.3649(6) 0.8077(2) 0.0221(6) Uiso d 1
C C22' -0.2462(6) 0.3633(6) 0.8709(2) 0.0189(5) Uiso d 1
C C23' -0.2841(7) 0.3907(6) 0.9274(2) 0.0261(6) Uiso d 1
C C24' -0.2127(6) 0.4840(6) 0.9644(2) 0.0305(8) Uiso d 1
C C25' -0.1162(6) 0.5611(6) 0.9476(2) 0.0282(8) Uiso d 1
C C26' -0.0759(7) 0.5405(7) 0.8912(3) 0.0277(7) Uiso d 1
C C27' -0.1394(6) 0.4440(6) 0.8549(2) 0.0225(6) Uiso d 1
C C28' -0.2099(6) -0.1184(7) 0.7553(3) 0.0176(5) Uiso d 1
C C29' -0.2472(7) -0.1942(7) 0.7930(3) 0.0206(6) Uiso d 1
C C30' -0.3233(7) -0.3019(8) 0.7826(3) 0.0294(6) Uiso d 1
C C31' -0.3884(7) -0.3312(7) 0.7283(3) 0.0262(5) Uiso d 1
C C32' -0.3563(6) -0.2470(6) 0.6856(2) 0.0239(6) Uiso d 1
C C33' -0.2652(6) -0.1367(6) 0.7013(3) 0.0206(5) Uiso d 1
C C34' 0.0457(6) -0.0275(6) 0.7542(2) 0.0170(5) Uiso d 1
C C35' 0.0967(7) -0.1514(7) 0.7655(3) 0.0259(6) Uiso d 1
C C36' 0.2420(6) -0.1852(6) 0.7630(2) 0.0256(7) Uiso d 1
C C37' 0.3360(7) -0.0982(6) 0.7465(2) 0.0269(6) Uiso d 1
C C38' 0.2830(8) 0.0300(8) 0.7339(3) 0.0319(6) Uiso d 1
C C39' 0.1376(6) 0.0571(7) 0.7373(2) 0.0270(6) Uiso d 1
C C40' -0.1297(5) 0.0472(5) 0.9169(2) 0.0162(6) Uiso d 1
C C41' -0.1508(6) -0.0664(6) 0.9458(2) 0.0236(6) Uiso d 1
C C42' -0.0363(6) 0.1562(6) 0.9485(2) 0.0223(5) Uiso d 1
C C43 0.1177(7) -0.0541(8) 0.0750(3) 0.0526(11) Uiso d 1
C C44 0.0094(8) -0.0060(9) 0.1141(3) 0.0629(13) Uiso d 1
C C45 0.0113(9) 0.1277(9) 0.1074(3) 0.0475(9) Uiso d 1
C C46 0.1520(8) 0.1693(9) 0.0938(3) 0.0493(9) Uiso d 1
O O5 0.2196(6) 0.0469(6) 0.0663(2) 0.0799(10) Uiso d 1
C C46' 0.2673(8) 0.8749(9) 0.9215(3) 0.0493(9) Uiso d 1
O O5' 0.1969(6) 0.7611(6) 0.9302(2) 0.0799(10) Uiso d 1
C C43' 0.2962(7) 0.6694(7) 0.9504(3) 0.0526(11) Uiso d 1
C C44' 0.4271(8) 0.6910(9) 0.9118(3) 0.0629(13) Uiso d 1
C C45' 0.4245(8) 0.8411(9) 0.9069(3) 0.0475(9) Uiso d 1
H H1c2 -0.026909 1.042287 0.441129 0.019 Uiso d 1
H H1c3 0.091546 0.860234 0.395757 0.0172 Uiso d 1
H H1c4 -0.045947 0.70638 0.33531 0.0191 Uiso d 1
H H1c6 -0.505254 1.172293 0.384834 0.0254 Uiso d 1
H H1c7 -0.391407 1.322244 0.439125 0.0321 Uiso d 1
H H2c7 -0.543586 1.383715 0.431783 0.0321 Uiso d 1
H H3c7 -0.501524 1.320714 0.485967 0.0321 Uiso d 1
H H1c8 -0.722951 1.098596 0.379801 0.0368 Uiso d 1
H H2c8 -0.759524 1.181687 0.435277 0.0368 Uiso d 1
H H3c8 -0.727148 1.251141 0.382926 0.0368 Uiso d 1
H H1c9 -0.494241 1.180363 0.54301 0.0234 Uiso d 1
H H1c10 -0.340023 1.055298 0.577674 0.0355 Uiso d 1
H H2c10 -0.47805 1.006821 0.603924 0.0355 Uiso d 1
H H3c10 -0.417604 0.927137 0.551391 0.0355 Uiso d 1
H H1c11 -0.728763 1.145583 0.523126 0.0315 Uiso d 1
H H2c11 -0.713285 0.999226 0.534156 0.0315 Uiso d 1
H H3c11 -0.690736 1.110433 0.583096 0.0315 Uiso d 1
H H1c13 -0.237791 0.410214 0.187937 0.0186 Uiso d 1
H H1c14 -0.506928 0.49864 0.197468 0.0184 Uiso d 1
H H1c17 -0.066418 0.461815 0.119796 0.0355 Uiso d 1
H H1c18 0.183115 0.484886 0.111436 0.0502 Uiso d 1
H H1c19 0.300853 0.658023 0.155658 0.0405 Uiso d 1
H H1c20 0.187047 0.796639 0.220344 0.0344 Uiso d 1
H H1c21 -0.077548 0.790152 0.229951 0.0265 Uiso d 1
H H1c24 -0.324871 0.782009 0.018321 0.0366 Uiso d 1
H H1c26 -0.578214 0.921714 0.140822 0.0332 Uiso d 1
H H1c27 -0.466778 0.777093 0.199331 0.0269 Uiso d 1
H H1c29 -0.373532 0.159058 0.176856 0.0247 Uiso d 1
H H1c30 -0.210035 -0.005098 0.203194 0.0353 Uiso d 1
H H1c31 -0.134801 -0.021219 0.290258 0.0314 Uiso d 1
H H1c32 -0.178499 0.138836 0.356444 0.0287 Uiso d 1
H H1c33 -0.330517 0.307125 0.342168 0.0247 Uiso d 1
H H1c35 -0.618017 0.143226 0.231628 0.0311 Uiso d 1
H H1c37 -1.011691 0.294197 0.271646 0.0323 Uiso d 1
H H1c38 -0.917984 0.497148 0.286255 0.0383 Uiso d 1
H H1c41 -0.404307 0.158618 0.082295 0.0283 Uiso d 1
H H2c41 -0.515646 0.200679 0.037646 0.0283 Uiso d 1
H H3c41 -0.352737 0.234008 0.034094 0.0283 Uiso d 1
H H1c2' -0.539064 0.540431 0.555754 0.019 Uiso d 1
H H1c4' -0.532275 0.289011 0.671893 0.0191 Uiso d 1
H H1c6' -0.081892 0.729766 0.622922 0.0254 Uiso d 1
H H1c7' -0.14903 0.859478 0.551736 0.0321 Uiso d 1
H H2c7' -0.027699 0.9295 0.590535 0.0321 Uiso d 1
H H3c7' 0.009458 0.857336 0.532816 0.0321 Uiso d 1
H H1c8' 0.162145 0.76637 0.643854 0.0368 Uiso d 1
H H2c8' 0.17492 0.633334 0.606549 0.0368 Uiso d 1
H H3c8' 0.196466 0.765026 0.58125 0.0368 Uiso d 1
H H1c10' -0.219383 0.471515 0.449269 0.0355 Uiso d 1
H H2c10' -0.112571 0.491274 0.402815 0.0355 Uiso d 1
H H3c10' -0.071618 0.399391 0.448213 0.0355 Uiso d 1
H H1c11' 0.147013 0.685108 0.485693 0.0315 Uiso d 1
H H2c11' 0.157939 0.533695 0.486577 0.0315 Uiso d 1
H H3c11' 0.126778 0.592116 0.430459 0.0315 Uiso d 1
H H1c13' -0.348475 0.067937 0.821916 0.0186 Uiso d 1
H H1c18' -0.766146 0.170352 0.890191 0.0502 Uiso d 1
H H1c19' -0.873029 0.337802 0.839202 0.0405 Uiso d 1
H H1c20' -0.72793 0.464859 0.786832 0.0344 Uiso d 1
H H1c21' -0.496065 0.413814 0.785757 0.0265 Uiso d 1
H H1c23' -0.36187 0.342882 0.940309 0.0313 Uiso d 1
H H1c24' -0.234669 0.491801 1.002806 0.0366 Uiso d 1
H H1c25' -0.07329 0.629989 0.972653 0.0338 Uiso d 1
H H1c26' -0.003524 0.594884 0.87855 0.0332 Uiso d 1
H H1c30' -0.334962 -0.359311 0.810617 0.0353 Uiso d 1
H H1c31' -0.451778 -0.404678 0.719994 0.0314 Uiso d 1
H H1c32' -0.395066 -0.265344 0.648373 0.0287 Uiso d 1
H H1c35' 0.029382 -0.214624 0.77519 0.0311 Uiso d 1
H H1c37' 0.435398 -0.120102 0.743089 0.0323 Uiso d 1
H H1c38' 0.348097 0.094189 0.723429 0.0383 Uiso d 1
H H1c39' 0.102434 0.139002 0.727123 0.0323 Uiso d 1
H H1c41' -0.185998 -0.039602 0.981806 0.0283 Uiso d 1
H H2c41' -0.219017 -0.124076 0.925111 0.0283 Uiso d 1
H H3c41' -0.061211 -0.110857 0.949737 0.0283 Uiso d 1
H H1c42' -0.064721 0.170769 0.986177 0.0268 Uiso d 1
H H2c42' 0.062492 0.130689 0.947896 0.0268 Uiso d 1
H H3c42' -0.048564 0.234966 0.931232 0.0268 Uiso d 1
H H1c42 -0.618235 0.399511 0.045618 0.0268 Uiso d 1
H H2c42 -0.573837 0.519272 0.088261 0.0268 Uiso d 1
H H3c42 -0.480892 0.480903 0.036827 0.0268 Uiso d 1
H H1c39 -0.674426 0.54011 0.272982 0.0323 Uiso d 1
H H1c23 -0.216252 0.638741 0.075325 0.0313 Uiso d 1
H H1c25 -0.516189 0.925031 0.051784 0.0338 Uiso d 1
H H1c36 -0.867733 0.122179 0.246826 0.0307 Uiso d 1
H H1c9' -0.0926 0.675118 0.468454 0.0234 Uiso d 1
H H1c14' -0.06776 0.173198 0.824831 0.0184 Uiso d 1
H H1c17' -0.520123 0.125792 0.88303 0.0355 Uiso d 1
H H1c33' -0.243111 -0.076986 0.675157 0.0247 Uiso d 1
H H1c27' -0.10946 0.431773 0.817396 0.0269 Uiso d 1
H H1c3' -0.6572 0.444467 0.626069 0.0172 Uiso d 1
H H1n2 -0.256727 1.100985 0.482298 0.0211 Uiso d 1
H H1n3 -0.415221 0.686521 0.339229 0.0198 Uiso d 1
H H1n2' -0.309933 0.642211 0.538219 0.0211 Uiso d 1
H H1n3' -0.158764 0.246371 0.664244 0.0198 Uiso d 1
H H1c36' 0.274363 -0.26832 0.772828 0.0307 Uiso d 1
H H1c43 0.1677 -0.126102 0.088641 0.0632 Uiso d 1
H H2c43 0.071328 -0.086431 0.040186 0.0632 Uiso d 1
H H1c44 0.042566 -0.01822 0.151017 0.0755 Uiso d 1
H H2c44 -0.082418 -0.042445 0.101576 0.0755 Uiso d 1
H H1c45 -0.057124 0.144721 0.078507 0.057 Uiso d 1
H H2c45 -0.016684 0.177141 0.140963 0.057 Uiso d 1
H H1c46 0.142648 0.232794 0.067794 0.0591 Uiso d 1
H H2c46 0.206092 0.199136 0.127211 0.0591 Uiso d 1
H H1c46' 0.267222 0.934784 0.954629 0.0591 Uiso d 1
H H2c46' 0.22001 0.912815 0.891379 0.0591 Uiso d 1
H H1c43' 0.32404 0.697345 0.988273 0.0632 Uiso d 1
H H2c43' 0.258874 0.582579 0.941515 0.0632 Uiso d 1
H H1c44' 0.515289 0.668898 0.930134 0.0755 Uiso d 1
H H2c44' 0.408773 0.644112 0.875888 0.0755 Uiso d 1
H H1c45' 0.43877 0.85598 0.869214 0.057 Uiso d 1
H H2c45' 0.489017 0.884975 0.934587 0.057 Uiso d 1
H H1c29' -0.216317 -0.168392 0.830771 0.0247 Uiso d 1

loop_
_atom_site_aniso_label
_atom_site_aniso_U_11
_atom_site_aniso_U_22
_atom_site_aniso_U_33
_atom_site_aniso_U_12
_atom_site_aniso_U_13
_atom_site_aniso_U_23
_atom_site_aniso_type_symbol
Fe1 0.00779(12) 0.01374(17) 0.01891(15) -0.00044(14) 0.00167(10) 0.00038(15) Fe
Cl1 0.0161(2) 0.0371(4) 0.0245(2) 0.0065(3) -0.00485(18) -0.0050(3) Cl
Cl2 0.0149(2) 0.0268(4) 0.0416(3) -0.0026(3) -0.0016(2) 0.0182(3) Cl
P1 0.0082(2) 0.0153(3) 0.0253(3) -0.0005(2) 0.0023(2) -0.0032(2) P
P2 0.0088(3) 0.0158(3) 0.0205(3) 0.0014(3) 0.00242(18) -0.0020(3) P
Fe1' 0.00779(12) 0.01448(18) 0.01891(15) 0.00080(14) 0.00167(10) 0.00376(15) Fe
Cl1' 0.0161(2) 0.0405(4) 0.0245(2) -0.0075(3) -0.00485(18) 0.0104(3) Cl
Cl2' 0.0149(2) 0.0209(4) 0.0416(3) 0.0022(3) -0.0016(2) -0.0091(3) Cl
P1' 0.0082(2) 0.0179(3) 0.0253(3) 0.0010(2) 0.0023(2) 0.0087(2) P
P2' 0.0088(3) 0.0176(4) 0.0205(3) -0.0009(3) 0.00242(18) 0.0065(3) P

loop_
_atom_type_symbol
_atom_type_scat_dispersion_real
_atom_type_scat_dispersion_imag
_atom_type_scat_source
C 0.0033 0.0016 'International Tables Vol C tables 4.2.6.8 and 6.1.1.1'
H 0.0000 0.0000 'International Tables Vol C tables 4.2.6.8 and 6.1.1.1'
Cl 0.1484 0.1585 'International Tables Vol C tables 4.2.6.8 and 6.1.1.1'
Fe 0.3463 0.8444 'International Tables Vol C tables 4.2.6.8 and 6.1.1.1'
N 0.0061 0.0033 'International Tables Vol C tables 4.2.6.8 and 6.1.1.1'
O 0.0106 0.0060 'International Tables Vol C tables 4.2.6.8 and 6.1.1.1'
P 0.1023 0.0942 'International Tables Vol C tables 4.2.6.8 and 6.1.1.1'

loop_
_geom_angle_atom_site_label_1
_geom_angle_atom_site_label_2
_geom_angle_atom_site_label_3
_geom_angle_site_symmetry_1
_geom_angle_site_symmetry_3
_geom_angle
Cl1 Fe1 Cl2 . . 122.17(8)
Cl1 Fe1 P1 . . 118.47(8)
Cl1 Fe1 N1 . . 110.01(14)
Cl2 Fe1 P1 . . 111.93(7)
Cl2 Fe1 N1 . . 104.34(16)
P1 Fe1 N1 . . 80.48(15)
Fe1 Cl1 N3 . . 62.76(9)
Fe1 Cl2 N2' . . 131.90(12)
Fe1 P1 N2 . . 94.50(18)
Fe1 P1 C6 . . 114.9(2)
Fe1 P1 C9 . . 122.0(2)
N2 P1 C6 . . 108.0(3)
N2 P1 C9 . . 103.5(3)
C6 P1 C9 . . 110.8(3)
O1 P2 N3 . . 96.7(3)
P2 O1 C12 . . 125.7(4)
C13 O3 C40 . . 104.8(4)
C14 O4 C40 . . 111.1(4)
Fe1 N1 C1 . . 121.9(4)
Fe1 N1 C5 . . 119.9(4)
C1 N1 C5 . . 116.9(5)
P1 N2 C1 . . 124.5(4)
P1 N2 Cl2' . 1_565 133.1(2)
P1 N2 H1n2 . . 117.77
C1 N2 Cl2' . 1_565 102.1(3)
C1 N2 H1n2 . . 117.77
Cl2' N2 H1n2 1_565 . 16.49
Cl1 N3 P2 . . 123.5(2)
Cl1 N3 C5 . . 104.8(3)
Cl1 N3 H1n3 . . 22.28
P2 N3 C5 . . 128.3(4)
P2 N3 H1n3 . . 115.87
C5 N3 H1n3 . . 115.86
N1 C1 N2 . . 115.1(6)
N1 C1 C2 . . 124.8(6)
N2 C1 C2 . . 120.2(5)
C1 C2 C3 . . 115.7(5)
C1 C2 H1c2 . . 122.14
C3 C2 H1c2 . . 122.14
C2 C3 C4 . . 120.8(6)
C2 C3 H1c3 . . 119.62
C4 C3 H1c3 . . 119.62
C3 C4 C5 . . 115.7(6)
C3 C4 H1c4 . . 122.16
C5 C4 H1c4 . . 122.16
N1 C5 N3 . . 116.0(5)
N1 C5 C4 . . 125.1(5)
N3 C5 C4 . . 118.2(5)
P1 C6 C7 . . 110.9(4)
P1 C6 C8 . . 114.0(5)
P1 C6 H1c6 . . 108.29
C7 C6 C8 . . 116.8(5)
C7 C6 H1c6 . . 104.75
C8 C6 H1c6 . . 100.85
C6 C7 H1c7 . . 109.47
C6 C7 H2c7 . . 109.47
C6 C7 H3c7 . . 109.47
H1c7 C7 H2c7 . . 109.47
H1c7 C7 H3c7 . . 109.47
H2c7 C7 H3c7 . . 109.47
C6 C8 H1c8 . . 109.47
C6 C8 H2c8 . . 109.47
C6 C8 H3c8 . . 109.47
H1c8 C8 H2c8 . . 109.47
H1c8 C8 H3c8 . . 109.47
H2c8 C8 H3c8 . . 109.47
P1 C9 C10 . . 112.3(4)
P1 C9 C11 . . 112.5(4)
P1 C9 H1c9 . . 106.72
C10 C9 C11 . . 113.3(5)
C10 C9 H1c9 . . 105.81
C11 C9 H1c9 . . 105.56
C9 C10 H1c10 . . 109.47
C9 C10 H2c10 . . 109.47
C9 C10 H3c10 . . 109.47
H1c10 C10 H2c10 . . 109.47
H1c10 C10 H3c10 . . 109.47
H2c10 C10 H3c10 . . 109.47
C9 C11 H1c11 . . 109.47
C9 C11 H2c11 . . 109.47
C9 C11 H3c11 . . 109.47
H1c11 C11 H2c11 . . 109.47
H1c11 C11 H3c11 . . 109.47
H2c11 C11 H3c11 . . 109.47
O1 C12 C16 . . 110.3(5)
O1 C12 C22 . . 105.3(5)
C16 C12 C22 . . 110.5(5)
O3 C13 C14 . . 107.3(4)
O3 C13 H1c13 . . 114.45
C14 C13 H1c13 . . 104.83
O4 C14 C13 . . 101.8(4)
O4 C14 C15 . . 115.2(5)
O4 C14 H1c14 . . 115.55
C13 C14 C15 . . 120.2(5)
C13 C14 H1c14 . . 110
C15 C14 H1c14 . . 94.8
O2 C15 C14 . . 104.7(5)
O2 C15 C28 . . 107.8(5)
O2 C15 C34 . . 105.9(4)
C14 C15 C28 . . 116.7(5)
C14 C15 C34 . . 108.4(5)
C28 C15 C34 . . 112.6(5)
C12 C16 C17 . . 121.0(6)
C12 C16 C21 . . 117.2(6)
C17 C16 C21 . . 121.7(6)
C16 C17 C18 . . 122.2(6)
C16 C17 H1c17 . . 118.92
C18 C17 H1c17 . . 118.92
C17 C18 C19 . . 120.5(6)
C17 C18 H1c18 . . 119.77
C19 C18 H1c18 . . 119.77
C18 C19 C20 . . 119.7(6)
C18 C19 H1c19 . . 120.14
C20 C19 H1c19 . . 120.14
C19 C20 C21 . . 124.1(5)
C19 C20 H1c20 . . 117.97
C21 C20 H1c20 . . 117.97
C16 C21 C20 . . 111.6(5)
C16 C21 H1c21 . . 124.2
C20 C21 H1c21 . . 124.2
C12 C22 C23 . . 117.3(5)
C12 C22 C27 . . 120.4(5)
C23 C22 C27 . . 122.3(6)
C22 C23 C24 . . 119.0(6)
C22 C23 H1c23 . . 120.51
C24 C23 H1c23 . . 120.51
C23 C24 C25 . . 121.3(5)
C23 C24 H1c24 . . 119.36
C25 C24 H1c24 . . 119.36
C24 C25 C26 . . 116.9(6)
C24 C25 H1c25 . . 121.54
C26 C25 H1c25 . . 121.54
C25 C26 C27 . . 122.7(6)
C25 C26 H1c26 . . 118.66
C27 C26 H1c26 . . 118.66
C22 C27 C26 . . 117.8(6)
C22 C27 H1c27 . . 121.1
C26 C27 H1c27 . . 121.1
C15 C28 C29 . . 120.7(5)
C15 C28 C33 . . 125.7(5)
C29 C28 C33 . . 112.7(6)
C28 C29 C30 . . 116.3(6)
C28 C29 H1c29 . . 121.85
C30 C29 H1c29 . . 121.85
C29 C30 C31 . . 125.5(7)
C29 C30 H1c30 . . 117.24
C31 C30 H1c30 . . 117.24
C30 C31 C32 . . 119.2(7)
C30 C31 H1c31 . . 120.41
C32 C31 H1c31 . . 120.41
C31 C32 C33 . . 123.2(6)
C31 C32 H1c32 . . 118.41
C33 C32 H1c32 . . 118.41
C28 C33 C32 . . 122.5(5)
C28 C33 H1c33 . . 118.74
C32 C33 H1c33 . . 118.74
C15 C34 C35 . . 123.9(6)
C15 C34 C39 . . 115.0(5)
C35 C34 C39 . . 121.0(6)
C34 C35 C36 . . 115.2(6)
C34 C35 H1c35 . . 122.4
C36 C35 H1c35 . . 122.4
C35 C36 C37 . . 125.2(6)
C35 C36 H1c36 . . 117.4
C37 C36 H1c36 . . 117.4
C36 C37 C38 . . 118.6(6)
C36 C37 H1c37 . . 120.69
C38 C37 H1c37 . . 120.69
C37 C38 C39 . . 123.5(7)
C37 C38 H1c38 . . 118.26
C39 C38 H1c38 . . 118.26
C34 C39 C38 . . 116.4(6)
C34 C39 H1c39 . . 121.79
C38 C39 H1c39 . . 121.79
O3 C40 O4 . . 107.8(4)
O3 C40 C42 . . 111.1(5)
O4 C40 C42 . . 114.2(5)
H1c41 C41 H2c41 . . 109.47
H1c41 C41 H3c41 . . 109.47
H2c41 C41 H3c41 . . 109.47
C40 C42 H1c42 . . 109.47
C40 C42 H2c42 . . 109.47
C40 C42 H3c42 . . 109.47
H1c42 C42 H2c42 . . 109.47
H1c42 C42 H3c42 . . 109.47
H2c42 C42 H3c42 . . 109.47
Cl1' Fe1' Cl2' . . 121.70(10)
Cl1' Fe1' P1' . . 118.41(10)
Cl2' Fe1' P1' . . 113.23(8)
N2 Cl2' Fe1' 1_545 . 132.11(11)
Fe1' P1' N2' . . 99.3(2)
Fe1' P1' C6' . . 114.9(2)
Fe1' P1' C9' . . 128.0(2)
N2' P1' C6' . . 101.7(3)
N2' P1' C9' . . 103.3(3)
C6' P1' C9' . . 105.3(3)
C1' N1' C5' . . 120.8(5)
Cl2 N2' P1' . . 134.1(2)
Cl2 N2' C1' . . 101.4(3)
Cl2 N2' H1n2' . . 25.88
P1' N2' C1' . . 120.4(4)
P1' N2' H1n2' . . 119.78
C1' N2' H1n2' . . 119.78
P2' N3' C5' . . 123.0(4)
P2' N3' H1n3' . . 118.48
C5' N3' H1n3' . . 118.48
C13' O3' C40' . . 112.9(4)
C14' O4' C40' . . 105.4(4)
N1' C1' N2' . . 119.8(5)
N1' C1' C2' . . 119.0(6)
N2' C1' C2' . . 121.2(6)
C1' C2' C3' . . 119.8(6)
C1' C2' H1c2' . . 120.11
C3' C2' H1c2' . . 120.11
C2' C3' C4' . . 119.0(6)
C2' C3' H1c3' . . 120.51
C4' C3' H1c3' . . 120.51
C3' C4' C5' . . 121.2(6)
C3' C4' H1c4' . . 119.39
C5' C4' H1c4' . . 119.39
N1' C5' N3' . . 113.7(5)
N1' C5' C4' . . 118.5(5)
N3' C5' C4' . . 127.3(6)
P1' C6' H1c6' . . 102.28
H1c7' C7' H2c7' . . 109.47
H1c7' C7' H3c7' . . 109.47
H2c7' C7' H3c7' . . 109.47
H1c8' C8' H2c8' . . 109.47
H1c8' C8' H3c8' . . 109.47
H2c8' C8' H3c8' . . 109.47
P1' C9' C10' . . 107.8(4)
P1' C9' C11' . . 109.8(4)
P1' C9' H1c9' . . 110.86
C10' C9' C11' . . 110.9(5)
C10' C9' H1c9' . . 109.77
C11' C9' H1c9' . . 107.78
C9' C10' H1c10' . . 109.47
C9' C10' H2c10' . . 109.47
C9' C10' H3c10' . . 109.47
H1c10' C10' H2c10' . . 109.47
H1c10' C10' H3c10' . . 109.47
H2c10' C10' H3c10' . . 109.47
C9' C11' H1c11' . . 109.47
C9' C11' H2c11' . . 109.47
C9' C11' H3c11' . . 109.47
H1c11' C11' H2c11' . . 109.47
H1c11' C11' H3c11' . . 109.47
H2c11' C11' H3c11' . . 109.47
O1' C12' C13' . . 111.6(5)
O1' C12' C22' . . 106.5(5)
C13' C12' C22' . . 115.3(5)
O3' C13' C12' . . 115.4(5)
O3' C13' C14' . . 102.3(4)
O3' C13' H1c13' . . 110.34
C12' C13' C14' . . 109.0(5)
C12' C13' H1c13' . . 103.77
C14' C13' H1c13' . . 116.57
O4' C14' C13' . . 103.7(4)
O4' C14' H1c14' . . 117.01
C13' C14' H1c14' . . 109.93
O2' C15' C34' . . 103.9(5)
C17' C16' C21' . . 117.0(6)
C16' C17' C18' . . 117.9(6)
C16' C17' H1c17' . . 121.06
C18' C17' H1c17' . . 121.06
C17' C18' C19' . . 119.2(6)
C17' C18' H1c18' . . 120.38
C19' C18' H1c18' . . 120.38
C18' C19' C20' . . 121.5(6)
C18' C19' H1c19' . . 119.25
C20' C19' H1c19' . . 119.25
C19' C20' C21' . . 113.2(6)
C19' C20' H1c20' . . 123.39
C21' C20' H1c20' . . 123.39
C16' C21' C20' . . 131.0(6)
C16' C21' H1c21' . . 114.49
C20' C21' H1c21' . . 114.49
C12' C22' C23' . . 124.1(5)
C12' C22' C27' . . 121.3(5)
C23' C22' C27' . . 114.6(5)
C22' C23' C24' . . 122.6(6)
C22' C23' H1c23' . . 118.7
C24' C23' H1c23' . . 118.71
C23' C24' C25' . . 121.1(5)
C23' C24' H1c24' . . 119.44
C25' C24' H1c24' . . 119.44
C24' C25' C26' . . 118.6(5)
C24' C25' H1c25' . . 120.69
C26' C25' H1c25' . . 120.69
C25' C26' C27' . . 120.9(6)
C25' C26' H1c26' . . 119.54
C27' C26' H1c26' . . 119.54
C22' C27' C26' . . 121.8(6)
C22' C27' H1c27' . . 119.08
C26' C27' H1c27' . . 119.09
C29' C28' C33' . . 122.0(6)
C28' C29' C30' . . 124.9(7)
C28' C29' H1c29' . . 117.56
C30' C29' H1c29' . . 117.56
C29' C30' C31' . . 118.2(7)
C29' C30' H1c30' . . 120.92
C31' C30' H1c30' . . 120.92
C30' C31' C32' . . 118.7(6)
C30' C31' H1c31' . . 120.65
C32' C31' H1c31' . . 120.64
C31' C32' C33' . . 117.7(5)
C31' C32' H1c32' . . 121.15
C33' C32' H1c32' . . 121.15
C28' C33' C32' . . 118.0(6)
C28' C33' H1c33' . . 121.02
C32' C33' H1c33' . . 121.02
C15' C34' C35' . . 119.5(6)
C15' C34' C39' . . 121.7(6)
C35' C34' C39' . . 118.7(6)
C34' C35' C36' . . 122.4(6)
C34' C35' H1c35' . . 118.81
C36' C35' H1c35' . . 118.81
C35' C36' C37' . . 118.8(6)
C35' C36' H1c36' . . 120.61
C37' C36' H1c36' . . 120.61
C36' C37' C38' . . 118.9(6)
C36' C37' H1c37' . . 120.53
C38' C37' H1c37' . . 120.53
C37' C38' C39' . . 119.2(6)
C37' C38' H1c38' . . 120.4
C39' C38' H1c38' . . 120.4
C34' C39' C38' . . 121.8(7)
C34' C39' H1c39' . . 119.09
C38' C39' H1c39' . . 119.09
O3' C40' O4' . . 102.8(4)
O3' C40' C41' . . 110.1(4)
O3' C40' C42' . . 111.1(4)
O4' C40' C41' . . 107.3(4)
O4' C40' C42' . . 109.4(4)
C41' C40' C42' . . 115.3(5)
C40' C41' H1c41' . . 109.47
C40' C41' H2c41' . . 109.47
C40' C41' H3c41' . . 109.47
H1c41' C41' H2c41' . . 109.47
H1c41' C41' H3c41' . . 109.47
H2c41' C41' H3c41' . . 109.47
C40' C42' H1c42' . . 109.47
C40' C42' H2c42' . . 109.47
C40' C42' H3c42' . . 109.47
H1c42' C42' H2c42' . . 109.47
H1c42' C42' H3c42' . . 109.47
H2c42' C42' H3c42' . . 109.47
C44 C43 O5 . . 111.8(6)
C44 C43 H1c43 . . 109.47
C44 C43 H2c43 . . 109.47
O5 C43 H1c43 . . 109.47
O5 C43 H2c43 . . 109.47
H1c43 C43 H2c43 . . 107.04
C43 C44 C45 . . 100.3(7)
C43 C44 H1c44 . . 109.47
C43 C44 H2c44 . . 109.47
C45 C44 H1c44 . . 109.47
C45 C44 H2c44 . . 109.47
H1c44 C44 H2c44 . . 117.28
C44 C45 C46 . . 111.2(7)
C44 C45 H1c45 . . 109.47
C44 C45 H2c45 . . 109.47
C46 C45 H1c45 . . 109.47
C46 C45 H2c45 . . 109.47
H1c45 C45 H2c45 . . 107.68
C45 C46 O5 . . 104.3(7)
C45 C46 H1c46 . . 109.47
C45 C46 H2c46 . . 109.47
O5 C46 H1c46 . . 109.47
O5 C46 H2c46 . . 109.47
H1c46 C46 H2c46 . . 114.19
C43 O5 C46 . . 103.0(6)
O5' C46' C45' . . 108.7(7)
O5' C46' H1c46' . . 109.47
O5' C46' H2c46' . . 109.47
C45' C46' H1c46' . . 109.47
C45' C46' H2c46' . . 109.47
H1c46' C46' H2c46' . . 110.2
C46' O5' C43' . . 110.4(6)
O5' C43' H1c43' . . 109.47
O5' C43' H2c43' . . 109.47
H1c43' C43' H2c43' . . 118.15
C45' C44' H1c44' . . 109.47
C45' C44' H2c44' . . 109.47
H1c44' C44' H2c44' . . 114.66
C46' C45' C44' . . 101.1(7)
C46' C45' H1c45' . . 109.47
C46' C45' H2c45' . . 109.47
C44' C45' H1c45' . . 109.47
C44' C45' H2c45' . . 109.47
H1c45' C45' H2c45' . . 116.7

loop_
_geom_bond_atom_site_label_1
_geom_bond_atom_site_label_2
_geom_bond_site_symmetry_2
_geom_bond_distance
Fe1 Cl1 . 2.2416(19)
Fe1 Cl2 . 2.225(2)
Fe1 P1 . 2.380(2)
Fe1 N1 . 2.097(5)
Cl1 N3 . 3.383(5)
Cl2 N2' . 3.301(5)
P1 N2 . 1.707(5)
P1 C6 . 1.849(7)
P1 C9 . 1.813(6)
P2 O1 . 1.575(5)
P2 N3 . 1.672(5)
O1 C12 . 1.484(7)
O2 C15 . 1.508(7)
O3 C13 . 1.423(6)
O3 C40 . 1.437(6)
O4 C14 . 1.362(7)
O4 C40 . 1.367(7)
N1 C1 . 1.288(8)
N1 C5 . 1.336(8)
N2 C1 . 1.372(8)
N2 Cl2' 1_565 3.328(5)
N2 H1n2 . 0.87
N3 C5 . 1.399(7)
N3 H1n3 . 0.87
C1 C2 . 1.432(9)
C2 C3 . 1.380(8)
C2 H1c2 . 0.96
C3 C4 . 1.389(8)
C3 H1c3 . 0.96
C4 C5 . 1.397(9)
C4 H1c4 . 0.96
C6 C7 . 1.509(8)
C6 C8 . 1.490(9)
C6 H1c6 . 0.96
C7 H1c7 . 0.96
C7 H2c7 . 0.96
C7 H3c7 . 0.96
C8 H1c8 . 0.96
C8 H2c8 . 0.96
C8 H3c8 . 0.96
C9 C10 . 1.503(9)
C9 C11 . 1.484(8)
C9 H1c9 . 0.96
C10 H1c10 . 0.96
C10 H2c10 . 0.96
C10 H3c10 . 0.96
C11 H1c11 . 0.96
C11 H2c11 . 0.96
C11 H3c11 . 0.96
C12 C16 . 1.483(9)
C12 C22 . 1.569(9)
C13 C14 . 1.543(8)
C13 H1c13 . 0.96
C14 C15 . 1.483(9)
C14 H1c14 . 0.96
C15 C28 . 1.467(9)
C15 C34 . 1.544(9)
C16 C17 . 1.355(9)
C16 C21 . 1.408(9)
C17 C18 . 1.421(9)
C17 H1c17 . 0.96
C18 C19 . 1.285(9)
C18 H1c18 . 0.96
C19 C20 . 1.368(9)
C19 H1c19 . 0.96
C20 C21 . 1.502(8)
C20 H1c20 . 0.96
C21 H1c21 . 0.96
C22 C23 . 1.327(8)
C22 C27 . 1.385(8)
C23 C24 . 1.380(9)
C23 H1c23 . 0.96
C24 C25 . 1.454(8)
C24 H1c24 . 0.96
C25 C26 . 1.306(9)
C25 H1c25 . 0.96
C26 C27 . 1.426(9)
C26 H1c26 . 0.96
C27 H1c27 . 0.96
C28 C29 . 1.453(9)
C28 C33 . 1.464(9)
C29 C30 . 1.453(10)
C29 H1c29 . 0.96
C30 C31 . 1.300(10)
C30 H1c30 . 0.96
C31 C32 . 1.283(9)
C31 H1c31 . 0.96
C32 C33 . 1.369(9)
C32 H1c32 . 0.96
C33 H1c33 . 0.96
C34 C35 . 1.355(10)
C34 C39 . 1.470(9)
C35 C36 . 1.433(9)
C35 H1c35 . 0.96
C36 C37 . 1.338(8)
C36 H1c36 . 0.96
C37 C38 . 1.310(10)
C37 H1c37 . 0.96
C38 C39 . 1.399(9)
C38 H1c38 . 0.96
C39 H1c39 . 0.96
C40 C42 . 1.472(8)
C41 H1c41 . 0.96
C41 H2c41 . 0.96
C41 H3c41 . 0.96
C42 H1c42 . 0.96
C42 H2c42 . 0.96
C42 H3c42 . 0.96
Fe1' Cl1' . 2.227(2)
Fe1' Cl2' . 2.224(2)
Fe1' P1' . 2.393(3)
P1' N2' . 1.709(5)
P1' C6' . 1.843(6)
P1' C9' . 1.852(6)
P2' N3' . 1.708(6)
O1' C12' . 1.402(8)
O2' C15' . 1.369(8)
N1' C1' . 1.403(9)
N1' C5' . 1.377(8)
N2' C1' . 1.395(9)
N2' H1n2' . 0.87
N3' C5' . 1.350(8)
N3' H1n3' . 0.87
O3' C13' . 1.423(7)
O3' C40' . 1.472(6)
O4' C14' . 1.483(7)
O4' C40' . 1.452(7)
C1' C2' . 1.370(9)
C2' C3' . 1.399(9)
C2' H1c2' . 0.96
C3' C4' . 1.373(9)
C3' H1c3' . 0.96
C4' C5' . 1.388(9)
C4' H1c4' . 0.96
C6' H1c6' . 0.96
C7' H1c7' . 0.96
C7' H2c7' . 0.96
C7' H3c7' . 0.96
C8' H1c8' . 0.96
C8' H2c8' . 0.96
C8' H3c8' . 0.96
C9' C10' . 1.548(9)
C9' C11' . 1.529(8)
C9' H1c9' . 0.96
C10' H1c10' . 0.96
C10' H2c10' . 0.96
C10' H3c10' . 0.96
C11' H1c11' . 0.96
C11' H2c11' . 0.96
C11' H3c11' . 0.96
C12' C13' . 1.500(9)
C12' C22' . 1.502(8)
C13' C14' . 1.547(8)
C13' H1c13' . 0.96
C14' H1c14' . 0.96
C15' C34' . 1.540(9)
C16' C17' . 1.410(9)
C16' C21' . 1.356(9)
C17' C18' . 1.372(9)
C17' H1c17' . 0.96
C18' C19' . 1.471(10)
C18' H1c18' . 0.96
C19' C20' . 1.387(9)
C19' H1c19' . 0.96
C20' C21' . 1.302(8)
C20' H1c20' . 0.96
C21' H1c21' . 0.96
C22' C23' . 1.431(8)
C22' C27' . 1.394(9)
C23' C24' . 1.393(8)
C23' H1c23' . 0.96
C24' C25' . 1.309(8)
C24' H1c24' . 0.96
C25' C26' . 1.432(8)
C25' H1c25' . 0.96
C26' C27' . 1.373(9)
C26' H1c26' . 0.96
C27' H1c27' . 0.96
C28' C29' . 1.325(10)
C28' C33' . 1.385(8)
C29' C30' . 1.314(10)
C29' H1c29' . 0.96
C30' C31' . 1.433(9)
C30' H1c30' . 0.96
C31' C32' . 1.464(10)
C31' H1c31' . 0.96
C32' C33' . 1.429(8)
C32' H1c32' . 0.96
C33' H1c33' . 0.96
C34' C35' . 1.414(10)
C34' C39' . 1.333(9)
C35' C36' . 1.404(9)
C35' H1c35' . 0.96
C36' C37' . 1.359(9)
C36' H1c36' . 0.96
C37' C38' . 1.471(10)
C37' H1c37' . 0.96
C38' C39' . 1.391(9)
C38' H1c38' . 0.96
C39' H1c39' . 0.96
C40' C41' . 1.449(8)
C40' C42' . 1.539(8)
C41' H1c41' . 0.96
C41' H2c41' . 0.96
C41' H3c41' . 0.96
C42' H1c42' . 0.96
C42' H2c42' . 0.96
C42' H3c42' . 0.96
C43 C44 . 1.467(10)
C43 O5 . 1.449(10)
C43 H1c43 . 0.96
C43 H2c43 . 0.96
C44 C45 . 1.407(13)
C44 H1c44 . 0.96
C44 H2c44 . 0.96
C45 C46 . 1.445(12)
C45 H1c45 . 0.96
C45 H2c45 . 0.96
C46 O5 . 1.514(11)
C46 H1c46 . 0.96
C46 H2c46 . 0.96
C46' O5' . 1.386(11)
C46' C45' . 1.556(11)
C46' H1c46' . 0.96
C46' H2c46' . 0.96
O5' C43' . 1.435(9)
C43' H1c43' . 0.96
C43' H2c43' . 0.96
C44' C45' . 1.565(13)
C44' H1c44' . 0.96
C44' H2c44' . 0.96
C45' H1c45' . 0.96
C45' H2c45' . 0.96

loop_
_geom_hbond_atom_site_label_D
_geom_hbond_atom_site_label_H
_geom_hbond_atom_site_label_A
_geom_hbond_distance_DH
_geom_hbond_distance_HA
_geom_hbond_distance_DA
_geom_hbond_angle_DHA
C17 H1c17 O3 0.96 2.33 3.038(7) 130.43
C27 H1c27 O1 0.96 2.31 2.684(8) 102.21
C29 H1c29 O4 0.96 2.42 3.038(8) 121.96
C21' H1c21' O1' 0.96 2.47 2.840(7) 102.69
C35' H1c35' C28' 0.96 2.50 2.887(9) 104.30
C39' H1c39' O2' 0.96 2.38 2.682(7) 97.82
C39 H1c39 O2 0.96 2.38 2.700(7) 98.92
C17' H1c17' O3' 0.96 2.38 3.041(7) 125.43
C33' H1c33' O2' 0.96 2.17 2.580(7) 104.57
C27' H1c27' O1' 0.96 2.29 2.648(7) 100.97
C29' H1c29' O4' 0.96 2.32 3.007(8) 128.08
